data_7010844
loop_
_publ_author_name
'Bond, Andrew D.'
'Linton, David J.'
'Schooler, Paul'
'Wheatley, Andrew E. H.'

_publ_section_title
;
 Solvent-dependent assembly of mixed-metal
 N,N\^a&#x20AC;&#x00B2;-diphenylbenzamidinate oxide and alkoxide
 complexes
;
_journal_issue 21
_journal_name_full 'Journal of the Chemical Society, Dalton Transactions'
_journal_page_first 3173
_journal_paper_doi 10.1039/b104444n
_journal_year 2001
_chemical_formula_moiety 'C19 H45 Li O4 Zn3'
_chemical_formula_sum 'C19 H45 Li O4 Zn3'
_chemical_formula_weight 540.60
_space_group_IT_number 62
_symmetry_cell_setting orthorhombic
_symmetry_space_group_name_Hall '-P 2ac 2n'
_symmetry_space_group_name_H-M 'P n m a'
_atom_sites_solution_hydrogens geom
_atom_sites_solution_primary direct
_atom_sites_solution_secondary difmap
_cell_angle_alpha 90.00
_cell_angle_beta 90.00
_cell_angle_gamma 90.00
_cell_formula_units_Z 4
_cell_length_a 19.9640(10)
_cell_length_b 12.6772(6)
_cell_length_c 11.2548(3)
_cell_measurement_reflns_used 8376
_cell_measurement_temperature 180(2)
_cell_measurement_theta_max 27.48
_cell_measurement_theta_min 1.00
_cell_volume 2848.5(2)
_computing_cell_refinement 'HKL Scalepack (Otwinowski & Minor 1997)'
_computing_data_collection 'Collect (Nonius B.V. 1998)'
_computing_data_reduction
;
HKL Denzo and Scalepack (Otwinowski & Minor 1997)
;
_computing_publication_material 'SHELXL-97 (Sheldrick 1997)'
_computing_structure_refinement 'SHELXL-97 (Sheldrick 1997)'
_computing_structure_solution 'SHELXS-97 (Sheldrick 1997)'
_diffrn_ambient_temperature 180(2)
_diffrn_measured_fraction_theta_full 0.995
_diffrn_measured_fraction_theta_max 0.995
_diffrn_measurement_device_type 'Nonius Kappa CCD'
_diffrn_measurement_method 'Thin slice \w and \f scans'
_diffrn_radiation_monochromator graphite
_diffrn_radiation_source 'fine-focus sealed tube'
_diffrn_radiation_type MoK\a
_diffrn_radiation_wavelength 0.71073
_diffrn_reflns_av_R_equivalents 0.0761
_diffrn_reflns_av_sigmaI/netI 0.0748
_diffrn_reflns_limit_h_max 25
_diffrn_reflns_limit_h_min -25
_diffrn_reflns_limit_k_max 16
_diffrn_reflns_limit_k_min -16
_diffrn_reflns_limit_l_max 14
_diffrn_reflns_limit_l_min -14
_diffrn_reflns_number 14315
_diffrn_reflns_theta_full 27.48
_diffrn_reflns_theta_max 27.48
_diffrn_reflns_theta_min 3.56
_diffrn_standards_number 0
_exptl_absorpt_coefficient_mu 2.522
_exptl_absorpt_correction_T_max 0.882
_exptl_absorpt_correction_T_min 0.729
_exptl_absorpt_correction_type multi-scan
_exptl_absorpt_process_details 'Sortav Blessing (1995)'
_exptl_crystal_colour colourless
_exptl_crystal_density_diffrn 1.261
_exptl_crystal_density_method 'not measured'
_exptl_crystal_description needle
_exptl_crystal_F_000 1136
_exptl_crystal_size_max 0.35
_exptl_crystal_size_mid 0.07
_exptl_crystal_size_min 0.05
_refine_diff_density_max 0.517
_refine_diff_density_min -0.715
_refine_diff_density_rms 0.112
_refine_ls_extinction_method none
_refine_ls_goodness_of_fit_ref 1.068
_refine_ls_hydrogen_treatment mixed
_refine_ls_matrix_type full
_refine_ls_number_parameters 149
_refine_ls_number_reflns 3387
_refine_ls_number_restraints 0
_refine_ls_restrained_S_all 1.068
_refine_ls_R_factor_all 0.0858
_refine_ls_R_factor_gt 0.0500
_refine_ls_shift/su_max 0.114
_refine_ls_shift/su_mean 0.002
_refine_ls_structure_factor_coef Fsqd
_refine_ls_weighting_details 'calc w=1/[\s^2^(Fo^2^)+(0.0685P)^2^+4.0876P] where P=(Fo^2^+2Fc^2^)/3'
_refine_ls_weighting_scheme calc
_refine_ls_wR_factor_gt 0.1293
_refine_ls_wR_factor_ref 0.1528
_reflns_number_gt 2357
_reflns_number_total 3387
_reflns_threshold_expression >2sigma(I)
_cod_data_source_file b104444n.txt
_cod_data_source_block aw0108
_cod_depositor_comments
;
The following automatic conversions were performed:
'_atom_site_symetry_multiplicity' tag replaced with
'_atom_site_symmetry_multiplicity'.

Automatic conversion script
Id: cif_correct_tags 1440 2010-10-19 06:21:57Z saulius 
;
_cod_original_sg_symbol_H-M Pnma
_cod_database_code 7010844

loop_
_symmetry_equiv_pos_as_xyz
'x, y, z'
'x+1/2, -y+1/2, -z+1/2'
'-x, y+1/2, -z'
'-x+1/2, -y, z+1/2'
'-x, -y, -z'
'-x-1/2, y-1/2, z-1/2'
'x, -y-1/2, z'
'x-1/2, y, -z-1/2'

loop_
_atom_site_label
_atom_site_type_symbol
_atom_site_fract_x
_atom_site_fract_y
_atom_site_fract_z
_atom_site_U_iso_or_equiv
_atom_site_adp_type
_atom_site_occupancy
_atom_site_symmetry_multiplicity
_atom_site_calc_flag
_atom_site_refinement_flags
_atom_site_disorder_assembly
_atom_site_disorder_group
Li1 Li 0.55165(4) 0.36442(7) 0.56090(7) 0.0277(2) Uani 0.50 1 d P . .
Zn1 Zn 0.55165(4) 0.36442(7) 0.56090(7) 0.0277(2) Uani 0.50 1 d P . .
Zn2 Zn 0.68415(3) 0.2500 0.54912(6) 0.0320(2) Uani 1 2 d S . .
Zn3 Zn 0.60219(4) 0.2500 0.77791(6) 0.0356(2) Uani 1 2 d S . .
O1 O 0.51818(18) 0.2500 0.6719(3) 0.0284(9) Uani 1 2 d S . .
O2 O 0.63953(13) 0.3597(2) 0.6597(2) 0.0296(6) Uani 1 1 d . . .
O3 O 0.59389(18) 0.2500 0.4602(3) 0.0255(8) Uani 1 2 d S . .
C1 C 0.5000 0.5000 0.5000 0.0394(15) Uani 1 2 d S . .
H1A H 0.5293 0.5408 0.4473 0.059 Uiso 0.50 1 calc PR . .
H1B H 0.4870 0.5436 0.5681 0.059 Uiso 0.50 1 calc PR . .
H1C H 0.4598 0.4783 0.4564 0.059 Uiso 0.50 1 calc PR . .
C2 C 0.4529(3) 0.2500 0.7259(6) 0.0413(16) Uani 1 2 d S . .
C3 C 0.4011(3) 0.2500 0.6249(7) 0.055(2) Uani 1 2 d S . .
H3A H 0.4052 0.1846 0.5790 0.082 Uiso 0.50 1 calc PR . .
H3B H 0.4091 0.3106 0.5728 0.082 Uiso 0.50 1 calc PR . .
H3C H 0.3559 0.2547 0.6586 0.082 Uiso 0.50 1 calc PR . .
C4 C 0.4453(3) 0.3487(4) 0.8021(5) 0.0585(15) Uani 1 1 d . . .
H4A H 0.4785 0.3474 0.8663 0.088 Uiso 1 1 calc R . .
H4B H 0.4001 0.3506 0.8362 0.088 Uiso 1 1 calc R . .
H4C H 0.4524 0.4114 0.7529 0.088 Uiso 1 1 calc R . .
C5 C 0.6750(2) 0.4522(4) 0.7025(4) 0.0425(11) Uani 1 1 d . . .
C6 C 0.6300(3) 0.5159(5) 0.7807(5) 0.0648(16) Uani 1 1 d . . .
H6A H 0.5890 0.5339 0.7372 0.097 Uiso 1 1 calc R . .
H6B H 0.6530 0.5808 0.8046 0.097 Uiso 1 1 calc R . .
H6C H 0.6184 0.4748 0.8515 0.097 Uiso 1 1 calc R . .
C7 C 0.7369(3) 0.4157(4) 0.7714(5) 0.0584(15) Uani 1 1 d . . .
H7A H 0.7229 0.3730 0.8396 0.088 Uiso 1 1 calc R . .
H7B H 0.7619 0.4774 0.7996 0.088 Uiso 1 1 calc R . .
H7C H 0.7656 0.3734 0.7192 0.088 Uiso 1 1 calc R . .
C8 C 0.6983(3) 0.5176(4) 0.5952(5) 0.0674(17) Uani 1 1 d . . .
H8A H 0.7327 0.4784 0.5514 0.101 Uiso 1 1 calc R . .
H8B H 0.7170 0.5847 0.6229 0.101 Uiso 1 1 calc R . .
H8C H 0.6601 0.5315 0.5428 0.101 Uiso 1 1 calc R . .
C9 C 0.5931(3) 0.2500 0.3318(5) 0.0310(13) Uani 1 2 d S . .
C10 C 0.5206(3) 0.2500 0.2916(5) 0.0421(16) Uani 1 2 d S . .
H10A H 0.4968 0.1914 0.3295 0.063 Uiso 0.50 1 calc PR . .
H10B H 0.5187 0.2418 0.2050 0.063 Uiso 0.50 1 calc PR . .
H10C H 0.4995 0.3168 0.3142 0.063 Uiso 0.50 1 calc PR . .
C11 C 0.6293(2) 0.3477(4) 0.2865(4) 0.0435(11) Uani 1 1 d . . .
H11A H 0.6067 0.4110 0.3166 0.065 Uiso 1 1 calc R . .
H11B H 0.6285 0.3482 0.1994 0.065 Uiso 1 1 calc R . .
H11C H 0.6758 0.3468 0.3142 0.065 Uiso 1 1 calc R . .
C12 C 0.7764(3) 0.2500 0.4837(7) 0.057(2) Uani 1 2 d S . .
H12A H 0.7942 0.1780 0.4848 0.086 Uiso 0.50 1 calc PR . .
H12B H 0.8049 0.2958 0.5323 0.086 Uiso 0.50 1 calc PR . .
H12C H 0.7756 0.2762 0.4018 0.086 Uiso 0.50 1 calc PR . .
C13 C 0.6094(5) 0.2500 0.9523(6) 0.066(2) Uani 1 2 d S . .
H13A H 0.5756 0.2026 0.9858 0.099 Uiso 0.50 1 calc PR . .
H13B H 0.6021 0.3216 0.9824 0.099 Uiso 0.50 1 calc PR . .
H13C H 0.6541 0.2258 0.9756 0.099 Uiso 0.50 1 calc PR . .

loop_
_atom_site_aniso_label
_atom_site_aniso_U_11
_atom_site_aniso_U_22
_atom_site_aniso_U_33
_atom_site_aniso_U_23
_atom_site_aniso_U_13
_atom_site_aniso_U_12
Li1 0.0293(5) 0.0227(5) 0.0311(5) -0.0006(3) -0.0025(3) 0.0015(4)
Zn1 0.0293(5) 0.0227(5) 0.0311(5) -0.0006(3) -0.0025(3) 0.0015(4)
Zn2 0.0256(4) 0.0367(4) 0.0337(4) 0.000 -0.0007(3) 0.000
Zn3 0.0405(4) 0.0413(5) 0.0250(4) 0.000 -0.0028(3) 0.000
O1 0.026(2) 0.028(2) 0.032(2) 0.000 0.0043(16) 0.000
O2 0.0311(14) 0.0257(15) 0.0321(14) -0.0012(12) -0.0062(12) -0.0042(12)
O3 0.028(2) 0.024(2) 0.0241(19) 0.000 0.0014(15) 0.000
C1 0.040(3) 0.035(4) 0.043(4) -0.001(3) -0.005(3) -0.002(3)
C2 0.034(3) 0.044(4) 0.045(4) 0.000 0.012(3) 0.000
C3 0.027(3) 0.064(5) 0.074(5) 0.000 0.003(3) 0.000
C4 0.054(3) 0.056(4) 0.066(3) -0.008(3) 0.024(3) 0.005(3)
C5 0.051(3) 0.027(2) 0.050(3) -0.003(2) -0.017(2) -0.007(2)
C6 0.072(4) 0.045(3) 0.078(4) -0.022(3) -0.017(3) 0.000(3)
C7 0.054(3) 0.052(3) 0.069(4) 0.000(3) -0.030(3) -0.015(3)
C8 0.081(4) 0.042(3) 0.079(4) 0.008(3) -0.027(3) -0.029(3)
C9 0.039(3) 0.031(3) 0.023(3) 0.000 -0.001(2) 0.000
C10 0.047(4) 0.052(4) 0.027(3) 0.000 -0.013(3) 0.000
C11 0.056(3) 0.041(3) 0.033(2) 0.006(2) 0.001(2) -0.007(2)
C12 0.031(4) 0.077(6) 0.064(5) 0.000 0.008(3) 0.000
C13 0.076(6) 0.089(7) 0.032(4) 0.000 0.003(4) 0.000

loop_
_atom_type_symbol
_atom_type_description
_atom_type_scat_dispersion_real
_atom_type_scat_dispersion_imag
_atom_type_scat_source
C C 0.0033 0.0016 'International Tables Vol C Tables 4.2.6.8 and 6.1.1.4'
H H 0.0000 0.0000 'International Tables Vol C Tables 4.2.6.8 and 6.1.1.4'
O O 0.0106 0.0060 'International Tables Vol C Tables 4.2.6.8 and 6.1.1.4'
Zn Zn 0.2839 1.4301 'International Tables Vol C Tables 4.2.6.8 and 6.1.1.4'
Li Li -0.0003 0.0001 'International Tables Vol C Tables 4.2.6.8 and 6.1.1.4'

loop_
_geom_angle_atom_site_label_1
_geom_angle_atom_site_label_2
_geom_angle_atom_site_label_3
_geom_angle
_geom_angle_site_symmetry_1
_geom_angle_site_symmetry_3
_geom_angle_publ_flag
O3 Li1 O1 88.25(11) . . ?
O3 Li1 O2 85.82(13) . . ?
O1 Li1 O2 85.86(13) . . ?
O3 Li1 Li1 44.23(7) . 7_565 ?
O1 Li1 Li1 44.33(8) . 7_565 ?
O2 Li1 Li1 88.34(8) . 7_565 ?
O3 Li1 Zn1 44.23(7) . 7_565 ?
O1 Li1 Zn1 44.33(8) . 7_565 ?
O2 Li1 Zn1 88.34(8) . 7_565 ?
O3 Li1 Zn3 88.23(9) . . ?
O1 Li1 Zn3 42.85(11) . . ?
O2 Li1 Zn3 43.11(8) . . ?
Li1 Li1 Zn3 61.237(17) 7_565 . ?
Zn1 Li1 Zn3 61.237(17) 7_565 . ?
O3 Li1 Zn2 42.81(10) . . ?
O1 Li1 Zn2 88.40(10) . . ?
O2 Li1 Zn2 43.12(8) . . ?
Li1 Li1 Zn2 61.290(18) 7_565 . ?
Zn1 Li1 Zn2 61.290(18) 7_565 . ?
Zn3 Li1 Zn2 60.74(2) . . ?
C12 Zn2 O3 129.2(3) . . ?
C12 Zn2 O2 128.56(14) . 7_565 ?
O3 Zn2 O2 85.16(10) . 7_565 ?
C12 Zn2 O2 128.56(14) . . ?
O3 Zn2 O2 85.16(10) . . ?
O2 Zn2 O2 84.51(15) 7_565 . ?
C12 Zn2 Zn1 146.07(12) . 7_565 ?
O3 Zn2 Zn1 41.88(7) . 7_565 ?
O2 Zn2 Zn1 43.39(7) 7_565 7_565 ?
O2 Zn2 Zn1 85.37(8) . 7_565 ?
C12 Zn2 Li1 146.07(12) . 7_565 ?
O3 Zn2 Li1 41.88(7) . 7_565 ?
O2 Zn2 Li1 43.39(7) 7_565 7_565 ?
O2 Zn2 Li1 85.37(8) . 7_565 ?
C12 Zn2 Li1 146.07(12) . . ?
O3 Zn2 Li1 41.88(7) . . ?
O2 Zn2 Li1 85.37(8) 7_565 . ?
O2 Zn2 Li1 43.39(7) . . ?
Zn1 Zn2 Li1 57.42(4) 7_565 . ?
Li1 Zn2 Li1 57.42(4) 7_565 . ?
C12 Zn2 Zn3 144.2(2) . . ?
O3 Zn2 Zn3 86.60(10) . . ?
O2 Zn2 Zn3 42.35(8) 7_565 . ?
O2 Zn2 Zn3 42.35(8) . . ?
Zn1 Zn2 Zn3 59.55(2) 7_565 . ?
Li1 Zn2 Zn3 59.55(2) 7_565 . ?
Li1 Zn2 Zn3 59.55(2) . . ?
C13 Zn3 O1 129.6(3) . . ?
C13 Zn3 O2 128.06(16) . . ?
O1 Zn3 O2 85.46(10) . . ?
C13 Zn3 O2 128.06(16) . 7_565 ?
O1 Zn3 O2 85.46(10) . 7_565 ?
O2 Zn3 O2 84.72(15) . 7_565 ?
C13 Zn3 Zn1 146.36(13) . 7_565 ?
O1 Zn3 Zn1 42.07(7) . 7_565 ?
O2 Zn3 Zn1 85.58(7) . 7_565 ?
O2 Zn3 Zn1 43.48(7) 7_565 7_565 ?
C13 Zn3 Li1 146.36(13) . 7_565 ?
O1 Zn3 Li1 42.07(7) . 7_565 ?
O2 Zn3 Li1 85.58(7) . 7_565 ?
O2 Zn3 Li1 43.48(7) 7_565 7_565 ?
C13 Zn3 Li1 146.36(13) . . ?
O1 Zn3 Li1 42.07(7) . . ?
O2 Zn3 Li1 43.48(7) . . ?
O2 Zn3 Li1 85.58(7) 7_565 . ?
Zn1 Zn3 Li1 57.53(4) 7_565 . ?
Li1 Zn3 Li1 57.53(4) 7_565 . ?
C13 Zn3 Zn2 143.4(3) . . ?
O1 Zn3 Zn2 87.01(10) . . ?
O2 Zn3 Zn2 42.46(8) . . ?
O2 Zn3 Zn2 42.46(8) 7_565 . ?
Zn1 Zn3 Zn2 59.71(2) 7_565 . ?
Li1 Zn3 Zn2 59.71(2) 7_565 . ?
Li1 Zn3 Zn2 59.71(2) . . ?
C2 O1 Li1 124.00(19) . . ?
C2 O1 Zn1 124.00(19) . 7_565 ?
Li1 O1 Zn1 91.34(15) . 7_565 ?
C2 O1 Li1 124.00(19) . 7_565 ?
Li1 O1 Li1 91.34(15) . 7_565 ?
C2 O1 Zn3 119.6(3) . . ?
Li1 O1 Zn3 95.08(13) . . ?
Zn1 O1 Zn3 95.08(13) 7_565 . ?
Li1 O1 Zn3 95.08(13) 7_565 . ?
C5 O2 Zn3 120.5(2) . . ?
C5 O2 Zn2 122.2(3) . . ?
Zn3 O2 Zn2 95.19(11) . . ?
C5 O2 Li1 124.4(2) . . ?
Zn3 O2 Li1 93.41(11) . . ?
Zn2 O2 Li1 93.49(11) . . ?
C9 O3 Zn1 123.73(18) . 7_565 ?
C9 O3 Li1 123.73(18) . 7_565 ?
C9 O3 Li1 123.73(18) . . ?
Zn1 O3 Li1 91.54(15) 7_565 . ?
Li1 O3 Li1 91.54(15) 7_565 . ?
C9 O3 Zn2 119.6(3) . . ?
Zn1 O3 Zn2 95.31(12) 7_565 . ?
Li1 O3 Zn2 95.31(12) 7_565 . ?
Li1 O3 Zn2 95.31(12) . . ?
H1A C1 H1B 109.5 . . ?
H1A C1 H1C 109.5 . . ?
H1B C1 H1C 109.5 . . ?
O1 C2 C4 109.2(4) . 7_565 ?
O1 C2 C4 109.2(4) . . ?
C4 C2 C4 110.3(6) 7_565 . ?
O1 C2 C3 107.3(5) . . ?
C4 C2 C3 110.4(4) 7_565 . ?
C4 C2 C3 110.4(4) . . ?
C2 C3 H3A 109.5 . . ?
C2 C3 H3B 109.5 . . ?
H3A C3 H3B 109.4 . . ?
C2 C3 H3C 109.5 . . ?
H3A C3 H3C 109.4 . . ?
H3B C3 H3C 109.4 . . ?
C2 C4 H4A 109.5 . . ?
C2 C4 H4B 109.5 . . ?
H4A C4 H4B 109.5 . . ?
C2 C4 H4C 109.5 . . ?
H4A C4 H4C 109.5 . . ?
H4B C4 H4C 109.5 . . ?
O2 C5 C6 109.8(4) . . ?
O2 C5 C7 108.5(4) . . ?
C6 C5 C7 110.5(4) . . ?
O2 C5 C8 108.9(4) . . ?
C6 C5 C8 110.7(5) . . ?
C7 C5 C8 108.5(4) . . ?
C5 C6 H6A 109.5 . . ?
C5 C6 H6B 109.5 . . ?
H6A C6 H6B 109.5 . . ?
C5 C6 H6C 109.5 . . ?
H6A C6 H6C 109.5 . . ?
H6B C6 H6C 109.5 . . ?
C5 C7 H7A 109.5 . . ?
C5 C7 H7B 109.5 . . ?
H7A C7 H7B 109.5 . . ?
C5 C7 H7C 109.5 . . ?
H7A C7 H7C 109.5 . . ?
H7B C7 H7C 109.5 . . ?
C5 C8 H8A 109.5 . . ?
C5 C8 H8B 109.5 . . ?
H8A C8 H8B 109.5 . . ?
C5 C8 H8C 109.5 . . ?
H8A C8 H8C 109.5 . . ?
H8B C8 H8C 109.5 . . ?
O3 C9 C10 108.0(5) . . ?
O3 C9 C11 109.3(3) . . ?
C10 C9 C11 110.6(3) . . ?
O3 C9 C11 109.3(3) . 7_565 ?
C10 C9 C11 110.6(3) . 7_565 ?
C11 C9 C11 109.0(5) . 7_565 ?
C9 C10 H10A 109.5 . . ?
C9 C10 H10B 109.5 . . ?
H10A C10 H10B 109.5 . . ?
C9 C10 H10C 109.5 . . ?
H10A C10 H10C 109.5 . . ?
H10B C10 H10C 109.5 . . ?
C9 C11 H11A 109.5 . . ?
C9 C11 H11B 109.5 . . ?
H11A C11 H11B 109.5 . . ?
C9 C11 H11C 109.5 . . ?
H11A C11 H11C 109.5 . . ?
H11B C11 H11C 109.5 . . ?
Zn2 C12 H12A 109.5 . . ?
Zn2 C12 H12B 109.5 . . ?
H12A C12 H12B 109.5 . . ?
Zn2 C12 H12C 109.5 . . ?
H12A C12 H12C 109.5 . . ?
H12B C12 H12C 109.5 . . ?
Zn3 C13 H13A 109.5 . . ?
Zn3 C13 H13B 109.5 . . ?
H13A C13 H13B 109.5 . . ?
Zn3 C13 H13C 109.5 . . ?
H13A C13 H13C 109.5 . . ?
H13B C13 H13C 109.5 . . ?

loop_
_geom_bond_atom_site_label_1
_geom_bond_atom_site_label_2
_geom_bond_distance
_geom_bond_site_symmetry_2
_geom_bond_publ_flag
Li1 O3 2.024(3) . ?
Li1 O1 2.028(3) . ?
Li1 O2 2.078(3) . ?
Li1 Li1 2.9011(18) 7_565 ?
Li1 Zn1 2.9011(18) 7_565 ?
Li1 Zn3 3.0145(10) . ?
Li1 Zn2 3.0197(10) . ?
Zn2 C12 1.983(6) . ?
Zn2 O3 2.061(4) . ?
Zn2 O2 2.068(3) 7_565 ?
Zn2 O2 2.068(3) . ?
Zn2 Zn1 3.0197(10) 7_565 ?
Zn2 Li1 3.0197(10) 7_565 ?
Zn2 Zn3 3.0509(9) . ?
Zn3 C13 1.968(7) . ?
Zn3 O1 2.058(4) . ?
Zn3 O2 2.064(3) . ?
Zn3 O2 2.064(3) 7_565 ?
Zn3 Zn1 3.0146(10) 7_565 ?
Zn3 Li1 3.0146(10) 7_565 ?
O1 C2 1.437(7) . ?
O1 Zn1 2.028(3) 7_565 ?
O1 Li1 2.028(3) 7_565 ?
O2 C5 1.452(5) . ?
O3 C9 1.446(6) . ?
O3 Zn1 2.024(3) 7_565 ?
O3 Li1 2.024(3) 7_565 ?
C1 H1A 0.9800 . ?
C1 H1B 0.9800 . ?
C1 H1C 0.9800 . ?
C2 C4 1.524(6) 7_565 ?
C2 C4 1.524(6) . ?
C2 C3 1.538(9) . ?
C3 H3A 0.9804 . ?
C3 H3B 0.9804 . ?
C3 H3C 0.9804 . ?
C4 H4A 0.9800 . ?
C4 H4B 0.9800 . ?
C4 H4C 0.9800 . ?
C5 C6 1.494(7) . ?
C5 C7 1.531(6) . ?
C5 C8 1.537(7) . ?
C6 H6A 0.9800 . ?
C6 H6B 0.9800 . ?
C6 H6C 0.9800 . ?
C7 H7A 0.9800 . ?
C7 H7B 0.9800 . ?
C7 H7C 0.9800 . ?
C8 H8A 0.9800 . ?
C8 H8B 0.9800 . ?
C8 H8C 0.9800 . ?
C9 C10 1.517(8) . ?
C9 C11 1.521(6) . ?
C9 C11 1.521(6) 7_565 ?
C10 H10A 0.9800 . ?
C10 H10B 0.9800 . ?
C10 H10C 0.9800 . ?
C11 H11A 0.9800 . ?
C11 H11B 0.9800 . ?
C11 H11C 0.9800 . ?
C12 H12A 0.9800 . ?
C12 H12B 0.9800 . ?
C12 H12C 0.9800 . ?
C13 H13A 0.9800 . ?
C13 H13B 0.9800 . ?
C13 H13C 0.9800 . ?

loop_
_geom_torsion_atom_site_label_1
_geom_torsion_atom_site_label_2
_geom_torsion_atom_site_label_3
_geom_torsion_atom_site_label_4
_geom_torsion
_geom_torsion_site_symmetry_1
_geom_torsion_site_symmetry_2
_geom_torsion_site_symmetry_3
_geom_torsion_site_symmetry_4
_geom_torsion_publ_flag
O3 Li1 Zn2 C12 92.2(4) . . . . ?
O1 Li1 Zn2 C12 -178.7(4) . . . . ?
O2 Li1 Zn2 C12 -93.0(4) . . . . ?
Li1 Li1 Zn2 C12 144.5(4) 7_565 . . . ?
Zn1 Li1 Zn2 C12 144.5(4) 7_565 . . . ?
Zn3 Li1 Zn2 C12 -144.3(4) . . . . ?
O1 Li1 Zn2 O3 89.15(14) . . . . ?
O2 Li1 Zn2 O3 174.80(15) . . . . ?
Li1 Li1 Zn2 O3 52.34(11) 7_565 . . . ?
Zn1 Li1 Zn2 O3 52.34(11) 7_565 . . . ?
Zn3 Li1 Zn2 O3 123.56(11) . . . . ?
O3 Li1 Zn2 O2 -87.90(13) . . . 7_565 ?
O1 Li1 Zn2 O2 1.25(12) . . . 7_565 ?
O2 Li1 Zn2 O2 86.90(17) . . . 7_565 ?
Li1 Li1 Zn2 O2 -35.56(7) 7_565 . . 7_565 ?
Zn1 Li1 Zn2 O2 -35.56(7) 7_565 . . 7_565 ?
Zn3 Li1 Zn2 O2 35.66(7) . . . 7_565 ?
O3 Li1 Zn2 O2 -174.80(15) . . . . ?
O1 Li1 Zn2 O2 -85.65(14) . . . . ?
Li1 Li1 Zn2 O2 -122.46(11) 7_565 . . . ?
Zn1 Li1 Zn2 O2 -122.46(11) 7_565 . . . ?
Zn3 Li1 Zn2 O2 -51.24(11) . . . . ?
O3 Li1 Zn2 Zn1 -52.34(11) . . . 7_565 ?
O1 Li1 Zn2 Zn1 36.81(9) . . . 7_565 ?
O2 Li1 Zn2 Zn1 122.46(11) . . . 7_565 ?
Zn3 Li1 Zn2 Zn1 71.215(18) . . . 7_565 ?
O3 Li1 Zn2 Li1 -52.34(11) . . . 7_565 ?
O1 Li1 Zn2 Li1 36.81(9) . . . 7_565 ?
O2 Li1 Zn2 Li1 122.46(11) . . . 7_565 ?
Zn3 Li1 Zn2 Li1 71.215(18) . . . 7_565 ?
O3 Li1 Zn2 Zn3 -123.56(11) . . . . ?
O1 Li1 Zn2 Zn3 -34.41(9) . . . . ?
O2 Li1 Zn2 Zn3 51.24(11) . . . . ?
Li1 Li1 Zn2 Zn3 -71.215(18) 7_565 . . . ?
Zn1 Li1 Zn2 Zn3 -71.215(18) 7_565 . . . ?
O3 Li1 Zn3 C13 177.6(4) . . . . ?
O1 Li1 Zn3 C13 -93.0(4) . . . . ?
O2 Li1 Zn3 C13 91.9(4) . . . . ?
Li1 Li1 Zn3 C13 -145.6(4) 7_565 . . . ?
Zn1 Li1 Zn3 C13 -145.6(4) 7_565 . . . ?
Zn2 Li1 Zn3 C13 143.1(4) . . . . ?
O3 Li1 Zn3 O1 -89.33(14) . . . . ?
O2 Li1 Zn3 O1 -175.10(16) . . . . ?
Li1 Li1 Zn3 O1 -52.54(11) 7_565 . . . ?
Zn1 Li1 Zn3 O1 -52.54(11) 7_565 . . . ?
Zn2 Li1 Zn3 O1 -123.84(11) . . . . ?
O3 Li1 Zn3 O2 85.77(14) . . . . ?
O1 Li1 Zn3 O2 175.10(16) . . . . ?
Li1 Li1 Zn3 O2 122.56(11) 7_565 . . . ?
Zn1 Li1 Zn3 O2 122.56(11) 7_565 . . . ?
Zn2 Li1 Zn3 O2 51.26(11) . . . . ?
O3 Li1 Zn3 O2 -1.22(12) . . . 7_565 ?
O1 Li1 Zn3 O2 88.12(13) . . . 7_565 ?
O2 Li1 Zn3 O2 -86.99(17) . . . 7_565 ?
Li1 Li1 Zn3 O2 35.57(8) 7_565 . . 7_565 ?
Zn1 Li1 Zn3 O2 35.57(8) 7_565 . . 7_565 ?
Zn2 Li1 Zn3 O2 -35.73(8) . . . 7_565 ?
O3 Li1 Zn3 Zn1 -36.79(9) . . . 7_565 ?
O1 Li1 Zn3 Zn1 52.54(11) . . . 7_565 ?
O2 Li1 Zn3 Zn1 -122.56(11) . . . 7_565 ?
Zn2 Li1 Zn3 Zn1 -71.301(18) . . . 7_565 ?
O3 Li1 Zn3 Li1 -36.79(9) . . . 7_565 ?
O1 Li1 Zn3 Li1 52.54(11) . . . 7_565 ?
O2 Li1 Zn3 Li1 -122.56(11) . . . 7_565 ?
Zn2 Li1 Zn3 Li1 -71.301(18) . . . 7_565 ?
O3 Li1 Zn3 Zn2 34.51(9) . . . . ?
O1 Li1 Zn3 Zn2 123.84(11) . . . . ?
O2 Li1 Zn3 Zn2 -51.26(11) . . . . ?
Li1 Li1 Zn3 Zn2 71.301(18) 7_565 . . . ?
Zn1 Li1 Zn3 Zn2 71.301(18) 7_565 . . . ?
O3 Zn2 Zn3 C13 180.000(1) . . . . ?
O2 Zn2 Zn3 C13 93.46(10) 7_565 . . . ?
O2 Zn2 Zn3 C13 -93.46(10) . . . . ?
Zn1 Zn2 Zn3 C13 146.13(2) 7_565 . . . ?
Li1 Zn2 Zn3 C13 146.13(2) 7_565 . . . ?
Li1 Zn2 Zn3 C13 -146.13(2) . . . . ?
C12 Zn2 Zn3 O1 180.0 . . . . ?
O2 Zn2 Zn3 O1 -86.54(10) 7_565 . . . ?
O2 Zn2 Zn3 O1 86.54(10) . . . . ?
Zn1 Zn2 Zn3 O1 -33.87(2) 7_565 . . . ?
Li1 Zn2 Zn3 O1 -33.87(2) 7_565 . . . ?
Li1 Zn2 Zn3 O1 33.87(2) . . . . ?
C12 Zn2 Zn3 O2 93.46(10) . . . . ?
O3 Zn2 Zn3 O2 -86.54(10) . . . . ?
O2 Zn2 Zn3 O2 -173.1(2) 7_565 . . . ?
Zn1 Zn2 Zn3 O2 -120.40(11) 7_565 . . . ?
Li1 Zn2 Zn3 O2 -120.40(11) 7_565 . . . ?
Li1 Zn2 Zn3 O2 -52.67(10) . . . . ?
C12 Zn2 Zn3 O2 -93.46(10) . . . 7_565 ?
O3 Zn2 Zn3 O2 86.54(10) . . . 7_565 ?
O2 Zn2 Zn3 O2 173.1(2) . . . 7_565 ?
Zn1 Zn2 Zn3 O2 52.67(10) 7_565 . . 7_565 ?
Li1 Zn2 Zn3 O2 52.67(10) 7_565 . . 7_565 ?
Li1 Zn2 Zn3 O2 120.40(11) . . . 7_565 ?
C12 Zn2 Zn3 Zn1 -146.13(2) . . . 7_565 ?
O3 Zn2 Zn3 Zn1 33.87(2) . . . 7_565 ?
O2 Zn2 Zn3 Zn1 -52.67(10) 7_565 . . 7_565 ?
O2 Zn2 Zn3 Zn1 120.40(11) . . . 7_565 ?
Li1 Zn2 Zn3 Zn1 67.73(4) . . . 7_565 ?
C12 Zn2 Zn3 Li1 -146.13(2) . . . 7_565 ?
O3 Zn2 Zn3 Li1 33.87(2) . . . 7_565 ?
O2 Zn2 Zn3 Li1 -52.67(10) 7_565 . . 7_565 ?
O2 Zn2 Zn3 Li1 120.40(11) . . . 7_565 ?
Li1 Zn2 Zn3 Li1 67.73(4) . . . 7_565 ?
C12 Zn2 Zn3 Li1 146.13(2) . . . . ?
O3 Zn2 Zn3 Li1 -33.87(2) . . . . ?
O2 Zn2 Zn3 Li1 -120.40(11) 7_565 . . . ?
O2 Zn2 Zn3 Li1 52.67(10) . . . . ?
Zn1 Zn2 Zn3 Li1 -67.73(4) 7_565 . . . ?
Li1 Zn2 Zn3 Li1 -67.73(4) 7_565 . . . ?
O3 Li1 O1 C2 -139.6(4) . . . . ?
O2 Li1 O1 C2 134.5(4) . . . . ?
Li1 Li1 O1 C2 -133.7(4) 7_565 . . . ?
Zn1 Li1 O1 C2 -133.7(4) 7_565 . . . ?
Zn3 Li1 O1 C2 131.1(4) . . . . ?
Zn2 Li1 O1 C2 177.6(4) . . . . ?
O3 Li1 O1 Zn1 -5.93(15) . . . 7_565 ?
O2 Li1 O1 Zn1 -91.87(13) . . . 7_565 ?
Zn3 Li1 O1 Zn1 -95.22(14) . . . 7_565 ?
Zn2 Li1 O1 Zn1 -48.76(11) . . . 7_565 ?
O3 Li1 O1 Li1 -5.93(15) . . . 7_565 ?
O2 Li1 O1 Li1 -91.87(13) . . . 7_565 ?
Zn3 Li1 O1 Li1 -95.22(14) . . . 7_565 ?
Zn2 Li1 O1 Li1 -48.76(11) . . . 7_565 ?
O3 Li1 O1 Zn3 89.29(13) . . . . ?
O2 Li1 O1 Zn3 3.35(11) . . . . ?
Li1 Li1 O1 Zn3 95.22(14) 7_565 . . . ?
Zn1 Li1 O1 Zn3 95.22(14) 7_565 . . . ?
Zn2 Li1 O1 Zn3 46.46(8) . . . . ?
O2 Zn3 O1 C2 -137.47(8) . . . . ?
O2 Zn3 O1 C2 137.47(8) 7_565 . . . ?
Zn1 Zn3 O1 C2 134.10(8) 7_565 . . . ?
Li1 Zn3 O1 C2 134.10(8) 7_565 . . . ?
Li1 Zn3 O1 C2 -134.10(8) . . . . ?
Zn2 Zn3 O1 C2 180.0 . . . . ?
C13 Zn3 O1 Li1 134.10(8) . . . . ?
O2 Zn3 O1 Li1 -3.38(11) . . . . ?
O2 Zn3 O1 Li1 -88.43(12) 7_565 . . . ?
Zn1 Zn3 O1 Li1 -91.81(17) 7_565 . . . ?
Li1 Zn3 O1 Li1 -91.81(17) 7_565 . . . ?
Zn2 Zn3 O1 Li1 -45.90(8) . . . . ?
C13 Zn3 O1 Zn1 -134.10(8) . . . 7_565 ?
O2 Zn3 O1 Zn1 88.43(12) . . . 7_565 ?
O2 Zn3 O1 Zn1 3.38(11) 7_565 . . 7_565 ?
Li1 Zn3 O1 Zn1 91.81(17) . . . 7_565 ?
Zn2 Zn3 O1 Zn1 45.90(8) . . . 7_565 ?
C13 Zn3 O1 Li1 -134.10(8) . . . 7_565 ?
O2 Zn3 O1 Li1 88.43(12) . . . 7_565 ?
O2 Zn3 O1 Li1 3.38(11) 7_565 . . 7_565 ?
Li1 Zn3 O1 Li1 91.81(17) . . . 7_565 ?
Zn2 Zn3 O1 Li1 45.90(8) . . . 7_565 ?
C13 Zn3 O2 C5 -1.5(4) . . . . ?
O1 Zn3 O2 C5 137.1(3) . . . . ?
O2 Zn3 O2 C5 -137.1(3) 7_565 . . . ?
Zn1 Zn3 O2 C5 179.3(3) 7_565 . . . ?
Li1 Zn3 O2 C5 179.3(3) 7_565 . . . ?
Li1 Zn3 O2 C5 133.8(3) . . . . ?
Zn2 Zn3 O2 C5 -132.4(3) . . . . ?
C13 Zn3 O2 Zn2 130.9(3) . . . . ?
O1 Zn3 O2 Zn2 -90.53(10) . . . . ?
O2 Zn3 O2 Zn2 -4.69(14) 7_565 . . . ?
Zn1 Zn3 O2 Zn2 -48.33(8) 7_565 . . . ?
Li1 Zn3 O2 Zn2 -48.33(8) 7_565 . . . ?
Li1 Zn3 O2 Zn2 -93.82(11) . . . . ?
C13 Zn3 O2 Li1 -135.3(3) . . . . ?
O1 Zn3 O2 Li1 3.29(10) . . . . ?
O2 Zn3 O2 Li1 89.13(11) 7_565 . . . ?
Zn1 Zn3 O2 Li1 45.49(8) 7_565 . . . ?
Li1 Zn3 O2 Li1 45.49(8) 7_565 . . . ?
Zn2 Zn3 O2 Li1 93.82(11) . . . . ?
O3 Zn2 O2 C5 -138.5(3) . . . . ?
O2 Zn2 O2 C5 135.9(3) 7_565 . . . ?
Zn1 Zn2 O2 C5 179.4(3) 7_565 . . . ?
Li1 Zn2 O2 C5 179.4(3) 7_565 . . . ?
Li1 Zn2 O2 C5 -135.1(3) . . . . ?
Zn3 Zn2 O2 C5 131.2(3) . . . . ?
C12 Zn2 O2 Zn3 -131.7(3) . . . . ?
O3 Zn2 O2 Zn3 90.27(10) . . . . ?
O2 Zn2 O2 Zn3 4.68(14) 7_565 . . . ?
Zn1 Zn2 O2 Zn3 48.24(8) 7_565 . . . ?
Li1 Zn2 O2 Zn3 48.24(8) 7_565 . . . ?
Li1 Zn2 O2 Zn3 93.75(11) . . . . ?
C12 Zn2 O2 Li1 134.5(3) . . . . ?
O3 Zn2 O2 Li1 -3.48(10) . . . . ?
O2 Zn2 O2 Li1 -89.06(11) 7_565 . . . ?
Zn1 Zn2 O2 Li1 -45.51(8) 7_565 . . . ?
Li1 Zn2 O2 Li1 -45.51(8) 7_565 . . . ?
Zn3 Zn2 O2 Li1 -93.75(11) . . . . ?
O3 Li1 O2 C5 137.1(3) . . . . ?
O1 Li1 O2 C5 -134.4(3) . . . . ?
Li1 Li1 O2 C5 -178.7(3) 7_565 . . . ?
Zn1 Li1 O2 C5 -178.7(3) 7_565 . . . ?
Zn3 Li1 O2 C5 -131.0(3) . . . . ?
Zn2 Li1 O2 C5 133.5(3) . . . . ?
O3 Li1 O2 Zn3 -91.88(11) . . . . ?
O1 Li1 O2 Zn3 -3.34(11) . . . . ?
Li1 Li1 O2 Zn3 -47.66(8) 7_565 . . . ?
Zn1 Li1 O2 Zn3 -47.66(8) 7_565 . . . ?
Zn2 Li1 O2 Zn3 -95.42(12) . . . . ?
O3 Li1 O2 Zn2 3.54(11) . . . . ?
O1 Li1 O2 Zn2 92.09(11) . . . . ?
Li1 Li1 O2 Zn2 47.76(8) 7_565 . . . ?
Zn1 Li1 O2 Zn2 47.76(8) 7_565 . . . ?
Zn3 Li1 O2 Zn2 95.42(12) . . . . ?
O1 Li1 O3 C9 139.2(3) . . . . ?
O2 Li1 O3 C9 -134.8(3) . . . . ?
Li1 Li1 O3 C9 133.3(4) 7_565 . . . ?
Zn1 Li1 O3 C9 133.3(4) 7_565 . . . ?
Zn3 Li1 O3 C9 -177.9(3) . . . . ?
Zn2 Li1 O3 C9 -131.2(4) . . . . ?
O1 Li1 O3 Zn1 5.94(15) . . . 7_565 ?
O2 Li1 O3 Zn1 91.92(13) . . . 7_565 ?
Zn3 Li1 O3 Zn1 48.81(11) . . . 7_565 ?
Zn2 Li1 O3 Zn1 95.48(14) . . . 7_565 ?
O1 Li1 O3 Li1 5.94(15) . . . 7_565 ?
O2 Li1 O3 Li1 91.92(13) . . . 7_565 ?
Zn3 Li1 O3 Li1 48.81(11) . . . 7_565 ?
Zn2 Li1 O3 Li1 95.48(14) . . . 7_565 ?
O1 Li1 O3 Zn2 -89.54(13) . . . . ?
O2 Li1 O3 Zn2 -3.56(11) . . . . ?
Li1 Li1 O3 Zn2 -95.48(14) 7_565 . . . ?
Zn1 Li1 O3 Zn2 -95.48(14) 7_565 . . . ?
Zn3 Li1 O3 Zn2 -46.67(8) . . . . ?
O2 Zn2 O3 C9 -137.56(8) 7_565 . . . ?
O2 Zn2 O3 C9 137.56(8) . . . . ?
Zn1 Zn2 O3 C9 -133.98(8) 7_565 . . . ?
Li1 Zn2 O3 C9 -133.98(8) 7_565 . . . ?
Li1 Zn2 O3 C9 133.98(8) . . . . ?
Zn3 Zn2 O3 C9 180.0 . . . . ?
C12 Zn2 O3 Zn1 133.98(8) . . . 7_565 ?
O2 Zn2 O3 Zn1 -3.58(11) 7_565 . . 7_565 ?
O2 Zn2 O3 Zn1 -88.47(11) . . . 7_565 ?
Li1 Zn2 O3 Zn1 -92.05(16) . . . 7_565 ?
Zn3 Zn2 O3 Zn1 -46.02(8) . . . 7_565 ?
C12 Zn2 O3 Li1 133.98(8) . . . 7_565 ?
O2 Zn2 O3 Li1 -3.58(11) 7_565 . . 7_565 ?
O2 Zn2 O3 Li1 -88.47(11) . . . 7_565 ?
Li1 Zn2 O3 Li1 -92.05(16) . . . 7_565 ?
Zn3 Zn2 O3 Li1 -46.02(8) . . . 7_565 ?
C12 Zn2 O3 Li1 -133.98(8) . . . . ?
O2 Zn2 O3 Li1 88.47(11) 7_565 . . . ?
O2 Zn2 O3 Li1 3.58(11) . . . . ?
Zn1 Zn2 O3 Li1 92.05(16) 7_565 . . . ?
Li1 Zn2 O3 Li1 92.05(16) 7_565 . . . ?
Zn3 Zn2 O3 Li1 46.02(8) . . . . ?
Li1 O1 C2 C4 179.3(3) . . . 7_565 ?
Zn1 O1 C2 C4 60.0(6) 7_565 . . 7_565 ?
Li1 O1 C2 C4 60.0(6) 7_565 . . 7_565 ?
Zn3 O1 C2 C4 -60.3(4) . . . 7_565 ?
Li1 O1 C2 C4 -60.0(6) . . . . ?
Zn1 O1 C2 C4 -179.3(3) 7_565 . . . ?
Li1 O1 C2 C4 -179.3(3) 7_565 . . . ?
Zn3 O1 C2 C4 60.3(4) . . . . ?
Li1 O1 C2 C3 59.6(3) . . . . ?
Zn1 O1 C2 C3 -59.6(3) 7_565 . . . ?
Li1 O1 C2 C3 -59.6(3) 7_565 . . . ?
Zn3 O1 C2 C3 180.0 . . . . ?
Zn3 O2 C5 C6 -60.1(4) . . . . ?
Zn2 O2 C5 C6 -179.7(3) . . . . ?
Li1 O2 C5 C6 59.0(5) . . . . ?
Zn3 O2 C5 C7 60.7(5) . . . . ?
Zn2 O2 C5 C7 -58.9(5) . . . . ?
Li1 O2 C5 C7 179.9(3) . . . . ?
Zn3 O2 C5 C8 178.6(3) . . . . ?
Zn2 O2 C5 C8 59.0(5) . . . . ?
Li1 O2 C5 C8 -62.3(5) . . . . ?
Zn1 O3 C9 C10 59.5(2) 7_565 . . . ?
Li1 O3 C9 C10 59.5(2) 7_565 . . . ?
Li1 O3 C9 C10 -59.5(2) . . . . ?
Zn2 O3 C9 C10 180.0 . . . . ?
Zn1 O3 C9 C11 179.9(3) 7_565 . . . ?
Li1 O3 C9 C11 179.9(3) 7_565 . . . ?
Li1 O3 C9 C11 60.9(5) . . . . ?
Zn2 O3 C9 C11 -59.6(3) . . . . ?
Zn1 O3 C9 C11 -60.9(5) 7_565 . . 7_565 ?
Li1 O3 C9 C11 -60.9(5) 7_565 . . 7_565 ?
Li1 O3 C9 C11 -179.9(3) . . . 7_565 ?
Zn2 O3 C9 C11 59.6(3) . . . 7_565 ?
